data_7053955
loop_
_publ_author_name
'Badave, Kirti D.'
'Patil, Shalaka S.'
'Khan, Ayesha A.'
'Srinivas, Darbha'
'Butcher, Raymond J.'
'Gonnade, Rajesh G.'
'Puranik, Vedavati G.'
'Pinjari, Rahul V.'
'Gejji, Shridhar P.'
'Rane, Sandhya Y.'

_publ_section_title
;
 Cu(ii) conjugation along the transformation of a vitamin K3 derivative to
 a dinaphthoquinone methide radical
;
_journal_issue 1
_journal_name_full 'New Journal of Chemistry'
_journal_page_first 277
_journal_paper_doi 10.1039/c3nj00783a
_journal_volume 38
_journal_year 2014
_chemical_formula_moiety 'C22 H16 O2'
_chemical_formula_sum 'C22 H16 O2'
_chemical_formula_weight 312.35
_chemical_name_systematic
; 
 ? 
;
_space_group_IT_number 2
_symmetry_cell_setting triclinic
_symmetry_space_group_name_Hall '-P 1'
_symmetry_space_group_name_H-M 'P -1'
_atom_sites_solution_hydrogens geom
_atom_sites_solution_primary direct
_atom_sites_solution_secondary difmap
_audit_creation_method SHELXL-97
_cell_angle_alpha 82.421(5)
_cell_angle_beta 87.073(4)
_cell_angle_gamma 65.899(6)
_cell_formula_units_Z 2
_cell_length_a 7.5080(4)
_cell_length_b 9.0339(7)
_cell_length_c 12.3483(7)
_cell_measurement_reflns_used 3551
_cell_measurement_temperature 123(2)
_cell_measurement_theta_max 73.4363
_cell_measurement_theta_min 5.4000
_cell_volume 757.85(9)
_computing_cell_refinement
;
CrysAlisPro, Oxford Diffraction Ltd.,
Version 1.171.34.40 (release 27-08-2010 CrysAlis171 .NET)
(compiled Aug 27 2010,11:50:40)
;
_computing_data_collection
;
CrysAlisPro, Oxford Diffraction Ltd.,
Version 1.171.34.40 (release 27-08-2010 CrysAlis171 .NET)
(compiled Aug 27 2010,11:50:40)
;
_computing_data_reduction
;
CrysAlisPro, Oxford Diffraction Ltd.,
Version 1.171.34.40 (release 27-08-2010 CrysAlis171 .NET)
(compiled Aug 27 2010,11:50:40)
;
_computing_molecular_graphics 'SHELXLTL (Sheldrick, 2008)'
_computing_publication_material SHELXLTL
_computing_structure_refinement 'SHELXL-97 (Sheldrick, 2008)'
_computing_structure_solution 'SHELXS-97 (Sheldrick, 2008)'
_diffrn_ambient_temperature 123(2)
_diffrn_detector_area_resol_mean 10.5081
_diffrn_measured_fraction_theta_full 0.998
_diffrn_measured_fraction_theta_max 0.969
_diffrn_measurement_device_type 'Xcalibur, Ruby, Gemini'
_diffrn_measurement_method '\w scans'
_diffrn_radiation_monochromator graphite
_diffrn_radiation_source 'Enhance (Cu) X-ray Source'
_diffrn_radiation_type CuK\a
_diffrn_radiation_wavelength 1.54184
_diffrn_reflns_av_R_equivalents 0.0152
_diffrn_reflns_av_sigmaI/netI 0.0221
_diffrn_reflns_limit_h_max 6
_diffrn_reflns_limit_h_min -9
_diffrn_reflns_limit_k_max 10
_diffrn_reflns_limit_k_min -11
_diffrn_reflns_limit_l_max 15
_diffrn_reflns_limit_l_min -14
_diffrn_reflns_number 4872
_diffrn_reflns_theta_full 67.50
_diffrn_reflns_theta_max 73.60
_diffrn_reflns_theta_min 5.40
_exptl_absorpt_coefficient_mu 0.685
_exptl_absorpt_correction_T_max 1.00000
_exptl_absorpt_correction_T_min 0.81280
_exptl_absorpt_correction_type multi-scan
_exptl_absorpt_process_details
;
CrysAlisPro, Oxford Diffraction Ltd.,
Version 1.171.34.40 (release 27-08-2010 CrysAlis171 .NET)
(compiled Aug 27 2010,11:50:40)
Empirical absorption correction using spherical harmonics,
 implemented in SCALE3 ABSPACK scaling algorithm.
;
_exptl_crystal_colour red-brown
_exptl_crystal_density_diffrn 1.369
_exptl_crystal_density_method 'not measured'
_exptl_crystal_description 'needle plate'
_exptl_crystal_F_000 328
_exptl_crystal_size_max 0.54
_exptl_crystal_size_mid 0.18
_exptl_crystal_size_min 0.08
_refine_diff_density_max 0.400
_refine_diff_density_min -0.193
_refine_diff_density_rms 0.051
_refine_ls_extinction_method none
_refine_ls_goodness_of_fit_ref 1.068
_refine_ls_hydrogen_treatment constr
_refine_ls_matrix_type full
_refine_ls_number_parameters 219
_refine_ls_number_reflns 2978
_refine_ls_number_restraints 0
_refine_ls_restrained_S_all 1.068
_refine_ls_R_factor_all 0.0523
_refine_ls_R_factor_gt 0.0489
_refine_ls_shift/su_max 0.000
_refine_ls_shift/su_mean 0.000
_refine_ls_structure_factor_coef Fsqd
_refine_ls_weighting_details 'calc w=1/[\s^2^(Fo^2^)+(0.0824P)^2^+0.2469P] where P=(Fo^2^+2Fc^2^)/3'
_refine_ls_weighting_scheme calc
_refine_ls_wR_factor_gt 0.1381
_refine_ls_wR_factor_ref 0.1420
_reflns_number_gt 2709
_reflns_number_total 2978
_reflns_threshold_expression I>2\s(I)
_cod_data_source_file c3nj00783a.txt
_cod_data_source_block cu-kb1
_cod_original_cell_volume 757.85(8)
_cod_database_code 7053955

loop_
_symmetry_equiv_pos_as_xyz
'x, y, z'
'-x, -y, -z'

loop_
_atom_site_label
_atom_site_type_symbol
_atom_site_fract_x
_atom_site_fract_y
_atom_site_fract_z
_atom_site_U_iso_or_equiv
_atom_site_adp_type
_atom_site_occupancy
_atom_site_symmetry_multiplicity
_atom_site_calc_flag
_atom_site_refinement_flags
O1 O 0.74578(18) 0.16280(14) 0.44383(9) 0.0336(3) Uani 1 1 d .
O2 O 0.47550(18) 0.78528(14) 1.04121(9) 0.0329(3) Uani 1 1 d .
C1 C 0.7483(2) 0.24173(18) 0.51754(12) 0.0243(3) Uani 1 1 d .
C2 C 0.74148(19) 0.40896(17) 0.49362(11) 0.0219(3) Uani 1 1 d .
C3 C 0.7398(2) 0.47577(19) 0.38477(12) 0.0259(3) Uani 1 1 d .
H3 H 0.7337 0.4168 0.3278 0.031 Uiso 1 1 calc R
C4 C 0.7471(2) 0.6270(2) 0.35920(12) 0.0286(3) Uani 1 1 d .
H4 H 0.7389 0.6742 0.2852 0.034 Uiso 1 1 calc R
C5 C 0.7665(2) 0.70959(18) 0.44212(12) 0.0270(3) Uani 1 1 d .
H5 H 0.7780 0.8109 0.4246 0.032 Uiso 1 1 calc R
C6 C 0.7690(2) 0.64415(18) 0.55040(12) 0.0233(3) Uani 1 1 d .
H6 H 0.7868 0.6998 0.6063 0.028 Uiso 1 1 calc R
C7 C 0.74585(19) 0.49744(17) 0.57918(11) 0.0208(3) Uani 1 1 d .
C8 C 0.7440(2) 0.42791(17) 0.69332(11) 0.0206(3) Uani 1 1 d .
C9 C 0.7620(2) 0.26063(17) 0.71305(12) 0.0232(3) Uani 1 1 d .
H9 H 0.7758 0.2101 0.7864 0.028 Uiso 1 1 calc R
C10 C 0.7604(2) 0.17205(17) 0.63279(12) 0.0243(3) Uani 1 1 d .
C11 C 0.7575(2) 0.00643(18) 0.65663(14) 0.0313(4) Uani 1 1 d .
H11A H 0.7448 -0.0189 0.7355 0.047 Uiso 1 1 calc R
H11B H 0.8792 -0.0753 0.6311 0.047 Uiso 1 1 calc R
H11C H 0.6466 0.0050 0.6189 0.047 Uiso 1 1 calc R
C12 C 0.5494(2) 0.70807(18) 0.96405(12) 0.0240(3) Uani 1 1 d .
C13 C 0.6994(2) 0.53801(17) 0.98078(11) 0.0222(3) Uani 1 1 d .
C14 C 0.7682(2) 0.47073(19) 1.08669(12) 0.0278(3) Uani 1 1 d .
H14 H 0.7099 0.5304 1.1463 0.033 Uiso 1 1 calc R
C15 C 0.9198(2) 0.3185(2) 1.10590(12) 0.0306(4) Uani 1 1 d .
H15 H 0.9625 0.2723 1.1785 0.037 Uiso 1 1 calc R
C16 C 1.0097(2) 0.23309(19) 1.01846(13) 0.0285(3) Uani 1 1 d .
H16 H 1.1176 0.1304 1.0310 0.034 Uiso 1 1 calc R
C17 C 0.9417(2) 0.29813(18) 0.91297(12) 0.0240(3) Uani 1 1 d .
H17 H 1.0055 0.2400 0.8536 0.029 Uiso 1 1 calc R
C18 C 0.7802(2) 0.44831(17) 0.89217(11) 0.0206(3) Uani 1 1 d .
C19 C 0.7059(2) 0.52034(17) 0.78119(11) 0.0200(3) Uani 1 1 d .
C20 C 0.5725(2) 0.69071(17) 0.76692(11) 0.0225(3) Uani 1 1 d .
H20 H 0.5371 0.7428 0.6945 0.027 Uiso 1 1 calc R
C21 C 0.4949(2) 0.78064(17) 0.85042(12) 0.0244(3) Uani 1 1 d .
C22 C 0.3406(3) 0.95139(19) 0.83262(13) 0.0321(4) Uani 1 1 d .
H22A H 0.3146 0.9845 0.7542 0.048 Uiso 1 1 calc R
H22B H 0.3857 1.0258 0.8620 0.048 Uiso 1 1 calc R
H22C H 0.2207 0.9555 0.8701 0.048 Uiso 1 1 calc R

loop_
_atom_site_aniso_label
_atom_site_aniso_U_11
_atom_site_aniso_U_22
_atom_site_aniso_U_33
_atom_site_aniso_U_23
_atom_site_aniso_U_13
_atom_site_aniso_U_12
O1 0.0449(7) 0.0285(6) 0.0274(6) -0.0111(4) -0.0042(5) -0.0122(5)
O2 0.0460(7) 0.0268(6) 0.0249(6) -0.0113(4) 0.0098(5) -0.0125(5)
C1 0.0210(7) 0.0246(7) 0.0249(7) -0.0086(6) 0.0003(5) -0.0050(5)
C2 0.0182(6) 0.0234(7) 0.0214(7) -0.0050(5) 0.0001(5) -0.0051(5)
C3 0.0240(7) 0.0321(8) 0.0201(7) -0.0071(6) 0.0009(5) -0.0087(6)
C4 0.0288(7) 0.0347(8) 0.0189(7) 0.0013(6) 0.0005(6) -0.0107(6)
C5 0.0276(7) 0.0242(7) 0.0270(7) 0.0001(6) 0.0024(6) -0.0095(6)
C6 0.0240(7) 0.0226(7) 0.0214(7) -0.0062(5) 0.0023(5) -0.0066(5)
C7 0.0189(6) 0.0211(7) 0.0190(7) -0.0046(5) 0.0015(5) -0.0042(5)
C8 0.0202(6) 0.0202(7) 0.0195(7) -0.0042(5) 0.0005(5) -0.0058(5)
C9 0.0260(7) 0.0199(7) 0.0211(7) -0.0038(5) 0.0008(5) -0.0064(5)
C10 0.0243(7) 0.0192(7) 0.0273(7) -0.0053(6) -0.0004(5) -0.0061(5)
C11 0.0386(9) 0.0200(7) 0.0352(8) -0.0055(6) -0.0020(7) -0.0108(6)
C12 0.0313(8) 0.0218(7) 0.0226(7) -0.0073(5) 0.0058(6) -0.0138(6)
C13 0.0283(7) 0.0216(7) 0.0202(7) -0.0039(5) 0.0029(5) -0.0135(6)
C14 0.0385(8) 0.0301(8) 0.0177(7) -0.0056(6) 0.0019(6) -0.0164(7)
C15 0.0379(9) 0.0334(8) 0.0206(7) 0.0014(6) -0.0058(6) -0.0154(7)
C16 0.0288(8) 0.0256(7) 0.0291(8) 0.0003(6) -0.0040(6) -0.0096(6)
C17 0.0273(7) 0.0223(7) 0.0224(7) -0.0049(5) 0.0015(5) -0.0097(6)
C18 0.0255(7) 0.0198(7) 0.0186(7) -0.0030(5) 0.0010(5) -0.0113(5)
C19 0.0228(7) 0.0189(7) 0.0184(6) -0.0042(5) 0.0034(5) -0.0084(5)
C20 0.0274(7) 0.0191(7) 0.0195(6) -0.0016(5) 0.0017(5) -0.0085(6)
C21 0.0284(7) 0.0182(7) 0.0256(7) -0.0035(5) 0.0045(6) -0.0087(6)
C22 0.0395(9) 0.0193(7) 0.0307(8) -0.0051(6) 0.0072(6) -0.0053(6)

loop_
_atom_type_symbol
_atom_type_description
_atom_type_scat_dispersion_real
_atom_type_scat_dispersion_imag
_atom_type_scat_source
C C 0.0181 0.0091 'International Tables Vol C Tables 4.2.6.8 and 6.1.1.4'
H H 0.0000 0.0000 'International Tables Vol C Tables 4.2.6.8 and 6.1.1.4'
O O 0.0492 0.0322 'International Tables Vol C Tables 4.2.6.8 and 6.1.1.4'

loop_
_geom_angle_atom_site_label_1
_geom_angle_atom_site_label_2
_geom_angle_atom_site_label_3
_geom_angle
O1 C1 C10 120.99(14)
O1 C1 C2 121.53(14)
C10 C1 C2 117.48(12)
C3 C2 C7 120.18(14)
C3 C2 C1 118.95(13)
C7 C2 C1 120.80(13)
C4 C3 C2 120.59(14)
C4 C3 H3 119.7
C2 C3 H3 119.7
C3 C4 C5 119.80(14)
C3 C4 H4 120.1
C5 C4 H4 120.1
C6 C5 C4 120.02(14)
C6 C5 H5 120.0
C4 C5 H5 120.0
C5 C6 C7 121.41(14)
C5 C6 H6 119.3
C7 C6 H6 119.3
C6 C7 C2 117.58(13)
C6 C7 C8 122.27(13)
C2 C7 C8 119.93(13)
C19 C8 C9 119.43(13)
C19 C8 C7 123.00(13)
C9 C8 C7 117.23(12)
C10 C9 C8 123.81(13)
C10 C9 H9 118.1
C8 C9 H9 118.1
C9 C10 C1 120.35(13)
C9 C10 C11 122.35(14)
C1 C10 C11 117.18(13)
C10 C11 H11A 109.5
C10 C11 H11B 109.5
H11A C11 H11B 109.5
C10 C11 H11C 109.5
H11A C11 H11C 109.5
H11B C11 H11C 109.5
O2 C12 C21 121.55(14)
O2 C12 C13 121.68(14)
C21 C12 C13 116.77(12)
C14 C13 C18 120.11(13)
C14 C13 C12 118.29(13)
C18 C13 C12 121.50(13)
C15 C14 C13 120.81(14)
C15 C14 H14 119.6
C13 C14 H14 119.6
C14 C15 C16 119.73(14)
C14 C15 H15 120.1
C16 C15 H15 120.1
C17 C16 C15 119.93(14)
C17 C16 H16 120.0
C15 C16 H16 120.0
C16 C17 C18 121.28(13)
C16 C17 H17 119.4
C18 C17 H17 119.4
C17 C18 C13 117.85(13)
C17 C18 C19 122.37(12)
C13 C18 C19 119.53(13)
C8 C19 C20 119.77(12)
C8 C19 C18 122.87(12)
C20 C19 C18 117.07(12)
C21 C20 C19 124.05(13)
C21 C20 H20 118.0
C19 C20 H20 118.0
C20 C21 C12 120.41(13)
C20 C21 C22 122.19(14)
C12 C21 C22 117.23(13)
C21 C22 H22A 109.5
C21 C22 H22B 109.5
H22A C22 H22B 109.5
C21 C22 H22C 109.5
H22A C22 H22C 109.5
H22B C22 H22C 109.5

loop_
_geom_bond_atom_site_label_1
_geom_bond_atom_site_label_2
_geom_bond_distance
O1 C1 1.2334(18)
O2 C12 1.2278(18)
C1 C10 1.470(2)
C1 C2 1.481(2)
C2 C3 1.397(2)
C2 C7 1.4156(19)
C3 C4 1.384(2)
C3 H3 0.9500
C4 C5 1.390(2)
C4 H4 0.9500
C5 C6 1.387(2)
C5 H5 0.9500
C6 C7 1.404(2)
C6 H6 0.9500
C7 C8 1.4673(19)
C8 C19 1.4030(19)
C8 C9 1.449(2)
C9 C10 1.357(2)
C9 H9 0.9500
C10 C11 1.495(2)
C11 H11A 0.9800
C11 H11B 0.9800
C11 H11C 0.9800
C12 C21 1.471(2)
C12 C13 1.483(2)
C13 C14 1.396(2)
C13 C18 1.4094(19)
C14 C15 1.381(2)
C14 H14 0.9500
C15 C16 1.392(2)
C15 H15 0.9500
C16 C17 1.387(2)
C16 H16 0.9500
C17 C18 1.405(2)
C17 H17 0.9500
C18 C19 1.4694(19)
C19 C20 1.4458(19)
C20 C21 1.355(2)
C20 H20 0.9500
C21 C22 1.499(2)
C22 H22A 0.9800
C22 H22B 0.9800
C22 H22C 0.9800

loop_
_geom_hbond_atom_site_label_D
_geom_hbond_atom_site_label_H
_geom_hbond_atom_site_label_A
_geom_hbond_distance_DH
_geom_hbond_distance_HA
_geom_hbond_distance_DA
_geom_hbond_angle_DHA
_geom_hbond_site_symmetry_A
C20 H20A O1 0.95 2.58 3.3733(18) 141.0 2_666

loop_
_geom_torsion_atom_site_label_1
_geom_torsion_atom_site_label_2
_geom_torsion_atom_site_label_3
_geom_torsion_atom_site_label_4
_geom_torsion
O1 C1 C2 C3 -2.6(2)
C10 C1 C2 C3 176.84(12)
O1 C1 C2 C7 -179.58(13)
C10 C1 C2 C7 -0.2(2)
C7 C2 C3 C4 1.5(2)
C1 C2 C3 C4 -175.50(13)
C2 C3 C4 C5 3.4(2)
C3 C4 C5 C6 -3.1(2)
C4 C5 C6 C7 -2.1(2)
C5 C6 C7 C2 6.9(2)
C5 C6 C7 C8 -178.69(13)
C3 C2 C7 C6 -6.5(2)
C1 C2 C7 C6 170.47(12)
C3 C2 C7 C8 178.89(12)
C1 C2 C7 C8 -4.1(2)
C6 C7 C8 C19 19.8(2)
C2 C7 C8 C19 -165.83(13)
C6 C7 C8 C9 -166.87(13)
C2 C7 C8 C9 7.5(2)
C19 C8 C9 C10 166.59(14)
C7 C8 C9 C10 -7.0(2)
C8 C9 C10 C1 2.8(2)
C8 C9 C10 C11 -173.18(14)
O1 C1 C10 C9 -179.64(14)
C2 C1 C10 C9 1.0(2)
O1 C1 C10 C11 -3.5(2)
C2 C1 C10 C11 177.11(13)
O2 C12 C13 C14 -5.3(2)
C21 C12 C13 C14 173.97(13)
O2 C12 C13 C18 178.33(13)
C21 C12 C13 C18 -2.4(2)
C18 C13 C14 C15 2.1(2)
C12 C13 C14 C15 -174.25(14)
C13 C14 C15 C16 2.1(2)
C14 C15 C16 C17 -2.6(2)
C15 C16 C17 C18 -1.2(2)
C16 C17 C18 C13 5.3(2)
C16 C17 C18 C19 179.64(13)
C14 C13 C18 C17 -5.8(2)
C12 C13 C18 C17 170.49(13)
C14 C13 C18 C19 179.76(13)
C12 C13 C18 C19 -4.0(2)
C9 C8 C19 C20 -140.33(14)
C7 C8 C19 C20 32.8(2)
C9 C8 C19 C18 33.2(2)
C7 C8 C19 C18 -153.60(13)
C17 C18 C19 C8 21.1(2)
C13 C18 C19 C8 -164.66(13)
C17 C18 C19 C20 -165.13(13)
C13 C18 C19 C20 9.1(2)
C8 C19 C20 C21 165.59(14)
C18 C19 C20 C21 -8.3(2)
C19 C20 C21 C12 2.0(2)
C19 C20 C21 C22 -173.14(14)
O2 C12 C21 C20 -177.24(14)
C13 C12 C21 C20 3.5(2)
O2 C12 C21 C22 -1.8(2)
C13 C12 C21 C22 178.85(13)
